data_2206478
loop_
_publ_author_name
'Zheng Fan'
'Shang Shan'
'Duan-Jun Xu'

_publ_section_title
;
 (<i>E</i>)-3-Methoxyacetophenone 2,4,6-trinitrophenylhydrazone
;
_journal_coeditor_code KP6053
_journal_issue 8
_journal_name_full 'Acta Crystallographica Section E'
_journal_page_first o2758
_journal_page_last o2760
_journal_paper_doi 10.1107/S1600536805023949
_journal_volume 61
_journal_year 2005
_chemical_formula_iupac 'C15 H13 N5 O7'
_chemical_formula_moiety 'C15 H13 N5 O7'
_chemical_formula_sum 'C15 H13 N5 O7'
_chemical_formula_weight 375.30
_chemical_name_systematic
;
(E)-3-Methoxyacetophenone 2,4,6-trinitrophenylhydrazone
;
_space_group_IT_number 14
_symmetry_cell_setting monoclinic
_symmetry_space_group_name_Hall '-P 2yn'
_symmetry_space_group_name_H-M 'P 1 21/n 1'
_atom_sites_solution_hydrogens geom
_atom_sites_solution_primary direct
_atom_sites_solution_secondary difmap
_audit_creation_method SHELXL-97
_cell_angle_alpha 90.00
_cell_angle_beta 100.576(2)
_cell_angle_gamma 90.00
_cell_formula_units_Z 4
_cell_length_a 9.7926(4)
_cell_length_b 14.6633(7)
_cell_length_c 11.6359(4)
_cell_measurement_reflns_used 9592
_cell_measurement_temperature 295(2)
_cell_measurement_theta_max 26.0
_cell_measurement_theta_min 3.0
_cell_volume 1642.44(12)
_computing_cell_refinement PROCESS-AUTO
_computing_data_collection 'PROCESS-AUTO (Rigaku, 1998)'
_computing_data_reduction 'CrystalStructure (Rigaku/MSC, 2002)'
_computing_molecular_graphics 'ORTEP-3 for Windows (Farrugia, 1997)'
_computing_publication_material 'WinGX (Farrugia, 1999)'
_computing_structure_refinement 'SHELXL97 (Sheldrick, 1997)'
_computing_structure_solution 'SIR92 (Altomare <i>et al.</i>, 1993)'
_diffrn_ambient_temperature 295(2)
_diffrn_detector_area_resol_mean 10.00
_diffrn_measured_fraction_theta_full 0.99
_diffrn_measured_fraction_theta_max 0.99
_diffrn_measurement_device_type 'Rigaku R-AXIS RAPID'
_diffrn_measurement_method \w
_diffrn_radiation_monochromator graphite
_diffrn_radiation_source 'fine-focus sealed tube'
_diffrn_radiation_type MoK\a
_diffrn_radiation_wavelength 0.71073
_diffrn_reflns_av_R_equivalents 0.0427
_diffrn_reflns_av_sigmaI/netI 0.0315
_diffrn_reflns_limit_h_max 12
_diffrn_reflns_limit_h_min -12
_diffrn_reflns_limit_k_max 18
_diffrn_reflns_limit_k_min -18
_diffrn_reflns_limit_l_max 14
_diffrn_reflns_limit_l_min -14
_diffrn_reflns_number 14416
_diffrn_reflns_theta_full 27.0
_diffrn_reflns_theta_max 27.01
_diffrn_reflns_theta_min 2.26
_diffrn_standards_number 0
_exptl_absorpt_coefficient_mu 0.123
_exptl_absorpt_correction_type none
_exptl_crystal_colour red
_exptl_crystal_density_diffrn 1.518
_exptl_crystal_density_method 'not measured'
_exptl_crystal_description block
_exptl_crystal_F_000 776
_exptl_crystal_size_max 0.32
_exptl_crystal_size_mid 0.20
_exptl_crystal_size_min 0.18
_refine_diff_density_max 0.15
_refine_diff_density_min -0.23
_refine_ls_extinction_method none
_refine_ls_goodness_of_fit_ref 1.025
_refine_ls_hydrogen_treatment constr
_refine_ls_matrix_type full
_refine_ls_number_parameters 246
_refine_ls_number_reflns 3543
_refine_ls_number_restraints 0
_refine_ls_restrained_S_all 1.025
_refine_ls_R_factor_all 0.087
_refine_ls_R_factor_gt 0.052
_refine_ls_shift/su_max 0.002
_refine_ls_shift/su_mean 0.000
_refine_ls_structure_factor_coef Fsqd
_refine_ls_weighting_details 'calc w = 1/[\s^2^(Fo^2^)+(0.068P)^2^+0.159P] where P = (Fo^2^+2Fc^2^)/3'
_refine_ls_weighting_scheme calc
_refine_ls_wR_factor_gt 0.121
_refine_ls_wR_factor_ref 0.134
_reflns_number_gt 2301
_reflns_number_total 3543
_reflns_threshold_expression I>2\s(I)
_cod_data_source_file kp6053.cif
_cod_data_source_block I
_cod_original_sg_symbol_H-M 'P 21/n'
_cod_database_code 2206478
_cod_database_fobs_code 2206478

loop_
_symmetry_equiv_pos_as_xyz
'x, y, z'
'-x+1/2, y+1/2, -z+1/2'
'-x, -y, -z'
'x-1/2, -y-1/2, z-1/2'

loop_
_atom_site_label
_atom_site_fract_x
_atom_site_fract_y
_atom_site_fract_z
_atom_site_U_iso_or_equiv
_atom_site_adp_type
_atom_site_calc_flag
_atom_site_refinement_flags
_atom_site_occupancy
_atom_site_type_symbol
N1 0.4866(2) 0.39743(10) 0.26956(16) 0.0534(4) Uani d . 1 N
N2 0.3998(2) 0.08923(12) 0.38265(17) 0.0640(5) Uani d . 1 N
N3 0.15753(18) 0.33142(15) 0.54493(15) 0.0625(5) Uani d . 1 N
N4 0.29928(17) 0.46401(11) 0.42270(14) 0.0522(4) Uani d . 1 N
H4 0.2356 0.4813 0.4599 0.063 Uiso calc R 1 H
N5 0.37343(16) 0.52849(10) 0.37404(13) 0.0460(4) Uani d . 1 N
O1 0.4184(2) 0.41903(12) 0.17685(14) 0.0894(6) Uani d . 1 O
O2 0.60761(17) 0.41714(12) 0.30336(19) 0.0924(7) Uani d . 1 O
O3 0.4741(2) 0.06561(11) 0.31404(18) 0.0881(6) Uani d . 1 O
O4 0.3441(2) 0.03639(12) 0.44043(17) 0.0955(6) Uani d . 1 O
O5 0.10529(17) 0.27026(13) 0.59292(16) 0.0876(6) Uani d . 1 O
O6 0.12904(18) 0.41187(13) 0.55693(16) 0.0871(6) Uani d . 1 O
O7 0.68397(17) 0.68926(10) 0.14091(13) 0.0691(5) Uani d . 1 O
C1 0.32440(18) 0.37487(13) 0.41322(15) 0.0430(4) Uani d . 1 C
C2 0.41838(19) 0.33883(12) 0.34559(15) 0.0424(4) Uani d . 1 C
C3 0.4458(2) 0.24846(13) 0.33691(16) 0.0467(5) Uani d . 1 C
H3 0.5098 0.2286 0.2924 0.056 Uiso calc R 1 H
C4 0.3763(2) 0.18626(13) 0.39588(16) 0.0484(5) Uani d . 1 C
C5 0.2825(2) 0.21537(14) 0.46193(16) 0.0514(5) Uani d . 1 C
H5 0.2356 0.1733 0.5002 0.062 Uiso calc R 1 H
C6 0.25788(19) 0.30704(15) 0.47144(16) 0.0489(5) Uani d . 1 C
C7 0.2177(2) 0.64276(16) 0.4383(2) 0.0659(6) Uani d . 1 C
H7A 0.1388 0.6041 0.4133 0.099 Uiso calc R 1 H
H7B 0.1938 0.7046 0.4161 0.099 Uiso calc R 1 H
H7C 0.2451 0.6392 0.5217 0.099 Uiso calc R 1 H
C8 0.33620(19) 0.61212(13) 0.38139(15) 0.0446(4) Uani d . 1 C
C9 0.41810(19) 0.68030(13) 0.32805(15) 0.0441(4) Uani d . 1 C
C10 0.51277(19) 0.65059(13) 0.25935(16) 0.0457(4) Uani d . 1 C
H10 0.5233 0.5885 0.2473 0.055 Uiso calc R 1 H
C11 0.5905(2) 0.71235(13) 0.20945(16) 0.0504(5) Uani d . 1 C
C12 0.5763(2) 0.80522(14) 0.22865(18) 0.0596(5) Uani d . 1 C
H12 0.6303 0.8471 0.1968 0.072 Uiso calc R 1 H
C13 0.4828(2) 0.83488(14) 0.29444(18) 0.0604(6) Uani d . 1 C
H13 0.4725 0.8971 0.3060 0.073 Uiso calc R 1 H
C14 0.4034(2) 0.77339(13) 0.34398(17) 0.0527(5) Uani d . 1 C
H14 0.3398 0.7945 0.3881 0.063 Uiso calc R 1 H
C15 0.6910(3) 0.59581(16) 0.1093(2) 0.0756(7) Uani d . 1 C
H15A 0.7255 0.5603 0.1778 0.113 Uiso calc R 1 H
H15B 0.7524 0.5894 0.0542 0.113 Uiso calc R 1 H
H15C 0.6000 0.5747 0.0745 0.113 Uiso calc R 1 H

loop_
_atom_site_aniso_label
_atom_site_aniso_U_11
_atom_site_aniso_U_22
_atom_site_aniso_U_33
_atom_site_aniso_U_12
_atom_site_aniso_U_13
_atom_site_aniso_U_23
N1 0.0669(12) 0.0396(9) 0.0626(11) 0.0034(8) 0.0355(10) 0.0007(8)
N2 0.0697(12) 0.0486(10) 0.0731(12) -0.0090(9) 0.0117(11) 0.0097(9)
N3 0.0463(10) 0.0870(15) 0.0596(11) -0.0022(10) 0.0236(9) 0.0086(10)
N4 0.0468(9) 0.0579(11) 0.0596(10) -0.0001(8) 0.0297(8) -0.0022(8)
N5 0.0435(9) 0.0475(9) 0.0514(9) -0.0009(7) 0.0204(8) -0.0030(7)
O1 0.1482(18) 0.0755(11) 0.0449(8) -0.0248(11) 0.0190(11) 0.0096(8)
O2 0.0498(10) 0.0747(11) 0.1633(18) 0.0071(8) 0.0471(11) 0.0456(11)
O3 0.1135(15) 0.0498(9) 0.1124(13) 0.0065(9) 0.0509(13) 0.0049(9)
O4 0.1190(16) 0.0591(10) 0.1185(15) -0.0196(10) 0.0484(13) 0.0226(10)
O5 0.0742(11) 0.1049(14) 0.0978(13) 0.0001(10) 0.0526(10) 0.0342(10)
O6 0.0848(13) 0.0857(13) 0.1095(14) 0.0004(10) 0.0670(12) -0.0014(10)
O7 0.0824(11) 0.0597(9) 0.0777(10) -0.0025(8) 0.0476(9) 0.0035(7)
C1 0.0385(10) 0.0492(11) 0.0429(10) -0.0021(8) 0.0114(8) -0.0001(8)
C2 0.0408(10) 0.0463(11) 0.0423(9) -0.0045(8) 0.0139(8) 0.0036(8)
C3 0.0472(11) 0.0474(11) 0.0476(10) -0.0016(9) 0.0145(9) 0.0022(8)
C4 0.0487(11) 0.0475(11) 0.0482(10) -0.0061(9) 0.0066(9) 0.0071(8)
C5 0.0423(11) 0.0600(13) 0.0507(11) -0.0099(9) 0.0056(9) 0.0126(9)
C6 0.0370(10) 0.0675(13) 0.0445(10) -0.0035(9) 0.0133(9) 0.0047(9)
C7 0.0608(14) 0.0681(14) 0.0772(14) 0.0138(11) 0.0345(12) -0.0061(11)
C8 0.0414(10) 0.0523(11) 0.0413(9) 0.0044(9) 0.0109(8) -0.0094(8)
C9 0.0405(10) 0.0468(11) 0.0443(9) 0.0060(8) 0.0061(8) -0.0051(8)
C10 0.0497(11) 0.0397(10) 0.0498(10) 0.0038(8) 0.0148(9) -0.0026(8)
C11 0.0536(12) 0.0484(11) 0.0505(10) -0.0007(9) 0.0132(10) 0.0019(9)
C12 0.0709(14) 0.0472(12) 0.0614(12) -0.0048(11) 0.0137(11) 0.0052(10)
C13 0.0739(15) 0.0403(11) 0.0652(13) 0.0055(10) 0.0077(12) -0.0015(9)
C14 0.0534(12) 0.0517(12) 0.0515(11) 0.0119(10) 0.0060(10) -0.0118(9)
C15 0.0891(17) 0.0728(16) 0.0785(15) 0.0002(13) 0.0511(15) -0.0114(12)

loop_
_atom_type_symbol
_atom_type_description
_atom_type_scat_dispersion_real
_atom_type_scat_dispersion_imag
_atom_type_scat_source
C C 0.0033 0.0000 'International Tables Vol C Tables 4.2.6.8 and 6.1.1.4'
H H 0.0000 0.0000 'International Tables Vol C Tables 4.2.6.8 and 6.1.1.4'
N N 0.0061 0.0000 'International Tables Vol C Tables 4.2.6.8 and 6.1.1.4'
O O 0.0106 0.0000 'International Tables Vol C Tables 4.2.6.8 and 6.1.1.4'

loop_
_geom_angle_atom_site_label_1
_geom_angle_atom_site_label_2
_geom_angle_atom_site_label_3
_geom_angle
_geom_angle_publ_flag
O1 N1 O2 125.26(19) ?
O1 N1 C2 116.87(18) ?
O2 N1 C2 117.82(18) ?
O4 N2 O3 124.0(2) ?
O4 N2 C4 117.9(2) ?
O3 N2 C4 118.05(16) ?
O5 N3 O6 122.20(18) ?
O5 N3 C6 118.2(2) ?
O6 N3 C6 119.59(17) ?
C1 N4 N5 121.22(15) y
C1 N4 H4 119.4 ?
N5 N4 H4 119.4 ?
C8 N5 N4 116.76(15) y
C11 O7 C15 117.39(15) ?
N4 C1 C2 123.88(16) ?
N4 C1 C6 122.34(16) ?
C2 C1 C6 113.78(17) ?
C3 C2 C1 124.16(16) ?
C3 C2 N1 113.89(15) ?
C1 C2 N1 121.76(16) ?
C2 C3 C4 118.75(17) ?
C2 C3 H3 120.6 ?
C4 C3 H3 120.6 ?
C5 C4 C3 120.76(18) ?
C5 C4 N2 119.99(17) ?
C3 C4 N2 119.20(17) ?
C4 C5 C6 119.72(17) ?
C4 C5 H5 120.1 ?
C6 C5 H5 120.1 ?
C5 C6 C1 122.82(17) ?
C5 C6 N3 115.68(17) ?
C1 C6 N3 121.50(19) ?
C8 C7 H7A 109.5 ?
C8 C7 H7B 109.5 ?
H7A C7 H7B 109.5 ?
C8 C7 H7C 109.5 ?
H7A C7 H7C 109.5 ?
H7B C7 H7C 109.5 ?
N5 C8 C9 115.60(15) ?
N5 C8 C7 124.33(18) ?
C9 C8 C7 120.06(17) ?
C14 C9 C10 118.56(17) ?
C14 C9 C8 121.87(16) ?
C10 C9 C8 119.57(16) ?
C11 C10 C9 120.73(17) ?
C11 C10 H10 119.6 ?
C9 C10 H10 119.6 ?
O7 C11 C10 124.46(17) ?
O7 C11 C12 115.79(17) ?
C10 C11 C12 119.75(18) ?
C13 C12 C11 119.88(19) ?
C13 C12 H12 120.1 ?
C11 C12 H12 120.1 ?
C12 C13 C14 120.74(19) ?
C12 C13 H13 119.6 ?
C14 C13 H13 119.6 ?
C13 C14 C9 120.32(18) ?
C13 C14 H14 119.8 ?
C9 C14 H14 119.8 ?
O7 C15 H15A 109.5 ?
O7 C15 H15B 109.5 ?
H15A C15 H15B 109.5 ?
O7 C15 H15C 109.5 ?
H15A C15 H15C 109.5 ?
H15B C15 H15C 109.5 ?

loop_
_geom_bond_atom_site_label_1
_geom_bond_atom_site_label_2
_geom_bond_distance
_geom_bond_publ_flag
N1 O1 1.203(2) ?
N1 O2 1.213(2) ?
N1 C2 1.478(2) ?
N2 O4 1.218(2) ?
N2 O3 1.225(2) ?
N2 C4 1.454(3) ?
N3 O5 1.218(2) ?
N3 O6 1.226(2) ?
N3 C6 1.461(2) ?
N4 C1 1.338(2) y
N4 N5 1.376(2) y
N4 H4 0.8600 ?
N5 C8 1.287(2) y
O7 C11 1.362(2) ?
O7 C15 1.424(3) ?
C1 C2 1.418(2) ?
C1 C6 1.426(3) ?
C2 C3 1.360(3) ?
C3 C4 1.392(2) ?
C3 H3 0.9300 ?
C4 C5 1.370(3) ?
C5 C6 1.374(3) ?
C5 H5 0.9300 ?
C7 C8 1.506(2) ?
C7 H7A 0.9600 ?
C7 H7B 0.9600 ?
C7 H7C 0.9600 ?
C8 C9 1.487(3) ?
C9 C14 1.388(3) ?
C9 C10 1.400(2) ?
C10 C11 1.378(3) ?
C10 H10 0.9300 ?
C11 C12 1.391(3) ?
C12 C13 1.368(3) ?
C12 H12 0.9300 ?
C13 C14 1.384(3) ?
C13 H13 0.9300 ?
C14 H14 0.9300 ?
C15 H15A 0.9600 ?
C15 H15B 0.9600 ?
C15 H15C 0.9600 ?

loop_
_geom_hbond_atom_site_label_D
_geom_hbond_atom_site_label_H
_geom_hbond_atom_site_label_A
_geom_hbond_site_symmetry_A
_geom_hbond_distance_DH
_geom_hbond_distance_HA
_geom_hbond_distance_DA
_geom_hbond_angle_DHA
_geom_hbond_publ_flag
N4 H4 O6 . 0.86 1.96 2.600(2) 131 y
C7 H7C O2 3_666 0.96 2.41 3.293(3) 152 y
C13 H13 O3 1_565 0.93 2.47 3.393(3) 170 y
C15 H15B O4 4_665 0.96 2.53 3.309(3) 138 y

loop_
_cod_related_entry_id
_cod_related_entry_database
_cod_related_entry_code
1 ChemSpider 21180465
